data_7240750
loop_
_publ_author_name
'Liu, Xiao-Jing'
'Gao, Guan-Lei'
'Jiang, Hao'
'Jia, Yan-Rong'
'Xia, Min'

_publ_section_title
;
 Deep insight into reasons for the mechanoluminescence phenomenon of
 triphenylamine-substituted imidazoles and their distinct
 mechano-fluorochromic behaviours
;
_journal_issue 39
_journal_name_full 'RSC Advances'
_journal_page_first 23187
_journal_page_last 23195
_journal_paper_doi 10.1039/D0RA02737E
_journal_volume 10
_journal_year 2020
_chemical_formula_moiety 'C40 H28 N4'
_chemical_formula_sum 'C40 H28 N4'
_chemical_formula_weight 564.66
_space_group_crystal_system monoclinic
_space_group_IT_number 14
_space_group_name_Hall '-P 2yn'
_space_group_name_H-M_alt 'P 1 21/n 1'
_atom_sites_solution_hydrogens geom
_atom_sites_solution_primary dual
_audit_creation_date 2019-09-18
_audit_creation_method
;
Olex2 1.2
(compiled 2018.05.29 svn.r3508 for OlexSys, GUI svn.r5506)
;
_audit_update_record
;
2019-10-14 deposited with the CCDC.	2020-05-29 downloaded from the CCDC.
;
_cell_angle_alpha 90
_cell_angle_beta 102.3000(10)
_cell_angle_gamma 90
_cell_formula_units_Z 4
_cell_length_a 13.9738(4)
_cell_length_b 9.4252(2)
_cell_length_c 22.9485(6)
_cell_measurement_reflns_used 9886
_cell_measurement_temperature 170(2)
_cell_measurement_theta_max 26.70
_cell_measurement_theta_min 2.81
_cell_volume 2953.07(13)
_computing_cell_refinement 'SAINT V8.38A (?, 2016)'
_computing_data_reduction 'SAINT V8.38A (?, 2016)'
_computing_molecular_graphics 'Olex2 (Dolomanov et al., 2009)'
_computing_publication_material 'Olex2 (Dolomanov et al., 2009)'
_computing_structure_refinement 'ShelXL (Sheldrick, 2015)'
_computing_structure_solution 'ShelXT (Sheldrick, 2015)'
_diffrn_ambient_temperature 170.0
_diffrn_measured_fraction_theta_full 0.999
_diffrn_measured_fraction_theta_max 0.998
_diffrn_measurement_device_type 'Bruker APEX-II CCD'
_diffrn_measurement_method '\f and \w scans'
_diffrn_radiation_type MoK\a
_diffrn_radiation_wavelength 0.71073
_diffrn_reflns_av_R_equivalents 0.0375
_diffrn_reflns_av_unetI/netI 0.0236
_diffrn_reflns_Laue_measured_fraction_full 0.999
_diffrn_reflns_Laue_measured_fraction_max 0.998
_diffrn_reflns_limit_h_max 17
_diffrn_reflns_limit_h_min -17
_diffrn_reflns_limit_k_max 11
_diffrn_reflns_limit_k_min -11
_diffrn_reflns_limit_l_max 29
_diffrn_reflns_limit_l_min -29
_diffrn_reflns_number 40286
_diffrn_reflns_point_group_measured_fraction_full 0.999
_diffrn_reflns_point_group_measured_fraction_max 0.998
_diffrn_reflns_theta_full 25.242
_diffrn_reflns_theta_max 26.739
_diffrn_reflns_theta_min 2.344
_diffrn_standards_number 0
_exptl_absorpt_coefficient_mu 0.075
_exptl_absorpt_correction_T_max 0.7454
_exptl_absorpt_correction_T_min 0.7084
_exptl_absorpt_correction_type multi-scan
_exptl_absorpt_process_details
;
SADABS-2016/2 (Bruker,2016/2) was used for absorption correction.
wR2(int) was 0.1291 before and 0.0493 after correction.
The Ratio of minimum to maximum transmission is 0.9504.
The \l/2 correction factor is Not present.
;
_exptl_crystal_colour yellow
_exptl_crystal_colour_primary yellow
_exptl_crystal_density_diffrn 1.270
_exptl_crystal_description needle
_exptl_crystal_F_000 1184
_exptl_crystal_size_max 0.49
_exptl_crystal_size_mid 0.16
_exptl_crystal_size_min 0.13
_refine_diff_density_max 0.205
_refine_diff_density_min -0.240
_refine_diff_density_rms 0.038
_refine_ls_extinction_method none
_refine_ls_goodness_of_fit_ref 1.034
_refine_ls_hydrogen_treatment constr
_refine_ls_matrix_type full
_refine_ls_number_parameters 397
_refine_ls_number_reflns 6266
_refine_ls_number_restraints 0
_refine_ls_restrained_S_all 1.034
_refine_ls_R_factor_all 0.0463
_refine_ls_R_factor_gt 0.0375
_refine_ls_shift/su_max 0.001
_refine_ls_shift/su_mean 0.000
_refine_ls_structure_factor_coef Fsqd
_refine_ls_weighting_details 'w=1/[\s^2^(Fo^2^)+(0.0354P)^2^+1.0432P] where P=(Fo^2^+2Fc^2^)/3'
_refine_ls_weighting_scheme calc
_refine_ls_wR_factor_gt 0.0861
_refine_ls_wR_factor_ref 0.0923
_reflns_Friedel_coverage 0.000
_reflns_number_gt 5329
_reflns_number_total 6266
_reflns_threshold_expression 'I > 2\s(I)'
_cod_data_source_file d0ra02737e2.cif
_cod_data_source_block 190918_xm190918_2_0m
_cod_depositor_comments 'Adding full bibliography for 7240750--7240752.cif.'
_cod_database_code 7240750
_shelx_shelxl_version_number 2016/6
_shelx_space_group_comment
;
The symmetry employed for this shelxl refinement is uniquely defined
by the following loop, which should always be used as a source of
symmetry information in preference to the above space-group names.
They are only intended as comments.
;
_shelx_estimated_absorpt_t_max 0.990
_shelx_estimated_absorpt_t_min 0.964
_olex2_refinement_description
;
1. Fixed Uiso
 At 1.2 times of:
  All C(H) groups
2.a Aromatic/amide H refined with riding coordinates:
 C1(H1), C2(H2), C3(H3), C4(H4), C5(H5), C10(H10), C11(H11), C12(H12),
 C13(H13), C14(H14), C17(H17), C18(H18), C20(H20), C21(H21), C24(H24), C25(H25),
  C27(H27), C28(H28), C30(H30), C31(H31), C32(H32), C33(H33), C34(H34),
 C36(H36), C37(H37), C38(H38), C39(H39), C40(H40)
;
_olex2_submission_special_instructions 'No special instructions were received'

loop_
_space_group_symop_operation_xyz
'x, y, z'
'-x+1/2, y+1/2, -z+1/2'
'-x, -y, -z'
'x-1/2, -y-1/2, z-1/2'

loop_
_atom_site_label
_atom_site_type_symbol
_atom_site_fract_x
_atom_site_fract_y
_atom_site_fract_z
_atom_site_U_iso_or_equiv
_atom_site_adp_type
_atom_site_occupancy
_atom_site_site_symmetry_order
_atom_site_calc_flag
_atom_site_refinement_flags_posn
_atom_site_refinement_flags_adp
_atom_site_refinement_flags_occupancy
_atom_site_disorder_assembly
_atom_site_disorder_group
N1 N 0.50100(7) 0.40091(10) 0.85398(4) 0.0252(2) Uani 1 1 d . . . . .
N2 N 0.48724(7) 0.42227(10) 0.75600(4) 0.0236(2) Uani 1 1 d . . . . .
N3 N 0.69386(9) -0.33789(12) 0.80794(5) 0.0404(3) Uani 1 1 d . . . . .
N4 N 0.52951(7) 0.27085(12) 0.52501(4) 0.0290(2) Uani 1 1 d . . . . .
C1 C 0.41824(11) 0.57317(15) 0.93501(6) 0.0388(3) Uani 1 1 d . . . . .
H1 H 0.433952 0.476957 0.945087 0.047 Uiso 1 1 calc R . . . .
C2 C 0.39095(13) 0.66189(17) 0.97676(6) 0.0490(4) Uani 1 1 d . . . . .
H2 H 0.387654 0.625953 1.014956 0.059 Uiso 1 1 calc R . . . .
C3 C 0.36850(12) 0.80229(16) 0.96311(7) 0.0451(4) Uani 1 1 d . . . . .
H3 H 0.350227 0.863442 0.991798 0.054 Uiso 1 1 calc R . . . .
C4 C 0.37294(12) 0.85273(15) 0.90732(7) 0.0437(3) Uani 1 1 d . . . . .
H4 H 0.357596 0.949237 0.897628 0.052 Uiso 1 1 calc R . . . .
C5 C 0.39951(10) 0.76418(14) 0.86528(6) 0.0357(3) Uani 1 1 d . . . . .
H5 H 0.401705 0.800486 0.826964 0.043 Uiso 1 1 calc R . . . .
C6 C 0.42305(8) 0.62259(13) 0.87848(5) 0.0265(2) Uani 1 1 d . . . . .
C7 C 0.45406(8) 0.52634(12) 0.83528(5) 0.0241(2) Uani 1 1 d . . . . .
C8 C 0.44350(8) 0.54127(12) 0.77447(5) 0.0237(2) Uani 1 1 d . . . . .
C9 C 0.39190(9) 0.65109(13) 0.73358(5) 0.0261(2) Uani 1 1 d . . . . .
C10 C 0.29036(10) 0.66180(15) 0.72545(6) 0.0357(3) Uani 1 1 d . . . . .
H10 H 0.255042 0.591796 0.741977 0.043 Uiso 1 1 calc R . . . .
C11 C 0.24071(11) 0.77369(17) 0.69348(7) 0.0444(4) Uani 1 1 d . . . . .
H11 H 0.171545 0.780128 0.688157 0.053 Uiso 1 1 calc R . . . .
C12 C 0.29142(11) 0.87617(16) 0.66924(6) 0.0427(3) Uani 1 1 d . . . . .
H12 H 0.257336 0.953799 0.647914 0.051 Uiso 1 1 calc R . . . .
C13 C 0.39189(11) 0.86530(14) 0.67616(6) 0.0375(3) Uani 1 1 d . . . . .
H13 H 0.426747 0.935293 0.659293 0.045 Uiso 1 1 calc R . . . .
C14 C 0.44203(9) 0.75256(13) 0.70763(5) 0.0304(3) Uani 1 1 d . . . . .
H14 H 0.510867 0.744597 0.711476 0.037 Uiso 1 1 calc R . . . .
C15 C 0.52013(8) 0.34058(12) 0.80584(5) 0.0235(2) Uani 1 1 d . . . . .
C16 C 0.56412(8) 0.19849(12) 0.80656(5) 0.0246(2) Uani 1 1 d . . . . .
C17 C 0.61981(9) 0.15304(13) 0.76628(5) 0.0283(3) Uani 1 1 d . . . . .
H17 H 0.632439 0.216608 0.736680 0.034 Uiso 1 1 calc R . . . .
C18 C 0.65679(9) 0.01650(13) 0.76900(5) 0.0298(3) Uani 1 1 d . . . . .
H18 H 0.693967 -0.013595 0.741085 0.036 Uiso 1 1 calc R . . . .
C19 C 0.63955(9) -0.07661(13) 0.81256(5) 0.0281(3) Uani 1 1 d . . . . .
C20 C 0.58798(9) -0.03078(14) 0.85482(6) 0.0318(3) Uani 1 1 d . . . . .
H20 H 0.578771 -0.092782 0.885795 0.038 Uiso 1 1 calc R . . . .
C21 C 0.55038(9) 0.10514(13) 0.85142(5) 0.0298(3) Uani 1 1 d . . . . .
H21 H 0.514631 0.135722 0.880001 0.036 Uiso 1 1 calc R . . . .
C22 C 0.67116(9) -0.22207(14) 0.81137(6) 0.0315(3) Uani 1 1 d . . . . .
C23 C 0.49381(8) 0.38985(12) 0.69565(5) 0.0229(2) Uani 1 1 d . . . . .
C24 C 0.42834(9) 0.29578(13) 0.66174(5) 0.0261(2) Uani 1 1 d . . . . .
H24 H 0.375544 0.258600 0.677114 0.031 Uiso 1 1 calc R . . . .
C25 C 0.43979(9) 0.25590(13) 0.60546(5) 0.0270(2) Uani 1 1 d . . . . .
H25 H 0.395135 0.190479 0.582752 0.032 Uiso 1 1 calc R . . . .
C26 C 0.51645(8) 0.31096(12) 0.58169(5) 0.0241(2) Uani 1 1 d . . . . .
C27 C 0.58079(8) 0.40810(12) 0.61617(5) 0.0248(2) Uani 1 1 d . . . . .
H27 H 0.632748 0.447647 0.600679 0.030 Uiso 1 1 calc R . . . .
C28 C 0.56945(8) 0.44698(12) 0.67246(5) 0.0246(2) Uani 1 1 d . . . . .
H28 H 0.613508 0.512904 0.695311 0.030 Uiso 1 1 calc R . . . .
C29 C 0.45019(9) 0.22588(12) 0.47893(5) 0.0251(2) Uani 1 1 d . . . . .
C30 C 0.35872(9) 0.29054(13) 0.46997(5) 0.0298(3) Uani 1 1 d . . . . .
H30 H 0.347247 0.364572 0.495730 0.036 Uiso 1 1 calc R . . . .
C31 C 0.28439(10) 0.24670(15) 0.42338(6) 0.0342(3) Uani 1 1 d . . . . .
H31 H 0.221759 0.290158 0.417801 0.041 Uiso 1 1 calc R . . . .
C32 C 0.30012(10) 0.14062(15) 0.38490(6) 0.0356(3) Uani 1 1 d . . . . .
H32 H 0.248990 0.111935 0.352782 0.043 Uiso 1 1 calc R . . . .
C33 C 0.39116(10) 0.07673(14) 0.39373(6) 0.0339(3) Uani 1 1 d . . . . .
H33 H 0.402639 0.004065 0.367353 0.041 Uiso 1 1 calc R . . . .
C34 C 0.46566(9) 0.11771(13) 0.44062(5) 0.0289(3) Uani 1 1 d . . . . .
H34 H 0.527561 0.071929 0.446710 0.035 Uiso 1 1 calc R . . . .
C35 C 0.62351(9) 0.28278(13) 0.50985(5) 0.0263(2) Uani 1 1 d . . . . .
C36 C 0.63189(10) 0.35686(13) 0.45888(6) 0.0321(3) Uani 1 1 d . . . . .
H36 H 0.576106 0.402065 0.435287 0.039 Uiso 1 1 calc R . . . .
C37 C 0.72103(11) 0.36491(16) 0.44245(6) 0.0417(3) Uani 1 1 d . . . . .
H37 H 0.726295 0.415242 0.407407 0.050 Uiso 1 1 calc R . . . .
C38 C 0.80273(11) 0.30031(17) 0.47658(7) 0.0444(4) Uani 1 1 d . . . . .
H38 H 0.864170 0.306842 0.465303 0.053 Uiso 1 1 calc R . . . .
C39 C 0.79462(10) 0.22617(16) 0.52718(7) 0.0409(3) Uani 1 1 d . . . . .
H39 H 0.850632 0.181244 0.550657 0.049 Uiso 1 1 calc R . . . .
C40 C 0.70468(9) 0.21688(14) 0.54403(6) 0.0333(3) Uani 1 1 d . . . . .
H40 H 0.699246 0.165534 0.578800 0.040 Uiso 1 1 calc R . . . .

loop_
_atom_site_aniso_label
_atom_site_aniso_U_11
_atom_site_aniso_U_22
_atom_site_aniso_U_33
_atom_site_aniso_U_23
_atom_site_aniso_U_13
_atom_site_aniso_U_12
N1 0.0250(5) 0.0287(5) 0.0219(5) -0.0019(4) 0.0049(4) 0.0006(4)
N2 0.0243(5) 0.0268(5) 0.0197(5) -0.0008(4) 0.0046(4) 0.0024(4)
N3 0.0474(7) 0.0340(6) 0.0391(6) 0.0000(5) 0.0073(5) 0.0087(5)
N4 0.0249(5) 0.0412(6) 0.0208(5) -0.0062(4) 0.0046(4) -0.0017(4)
C1 0.0525(8) 0.0368(7) 0.0296(7) 0.0010(5) 0.0143(6) 0.0100(6)
C2 0.0723(11) 0.0499(9) 0.0308(7) 0.0006(6) 0.0241(7) 0.0126(8)
C3 0.0581(9) 0.0444(8) 0.0394(8) -0.0081(6) 0.0251(7) 0.0083(7)
C4 0.0596(9) 0.0308(7) 0.0472(8) -0.0035(6) 0.0256(7) 0.0060(6)
C5 0.0468(8) 0.0316(7) 0.0326(7) -0.0018(5) 0.0175(6) 0.0003(6)
C6 0.0243(6) 0.0304(6) 0.0256(6) -0.0044(5) 0.0070(5) -0.0008(5)
C7 0.0216(5) 0.0272(6) 0.0235(5) -0.0019(4) 0.0047(4) -0.0017(4)
C8 0.0218(5) 0.0251(6) 0.0243(5) -0.0021(4) 0.0056(4) 0.0000(4)
C9 0.0292(6) 0.0274(6) 0.0219(5) -0.0027(4) 0.0058(5) 0.0040(5)
C10 0.0303(7) 0.0403(7) 0.0376(7) 0.0047(6) 0.0099(5) 0.0059(6)
C11 0.0331(7) 0.0535(9) 0.0466(8) 0.0049(7) 0.0086(6) 0.0171(6)
C12 0.0524(9) 0.0404(8) 0.0353(7) 0.0066(6) 0.0090(6) 0.0211(7)
C13 0.0496(8) 0.0320(7) 0.0324(7) 0.0047(5) 0.0124(6) 0.0048(6)
C14 0.0324(6) 0.0324(6) 0.0271(6) -0.0001(5) 0.0077(5) 0.0023(5)
C15 0.0208(5) 0.0285(6) 0.0210(5) -0.0001(4) 0.0038(4) 0.0002(4)
C16 0.0221(5) 0.0280(6) 0.0218(5) -0.0011(4) 0.0005(4) 0.0011(4)
C17 0.0289(6) 0.0317(6) 0.0249(6) 0.0034(5) 0.0073(5) 0.0041(5)
C18 0.0292(6) 0.0346(7) 0.0259(6) -0.0005(5) 0.0063(5) 0.0062(5)
C19 0.0260(6) 0.0276(6) 0.0282(6) -0.0007(5) 0.0001(5) 0.0027(5)
C20 0.0331(7) 0.0326(7) 0.0302(6) 0.0054(5) 0.0079(5) 0.0029(5)
C21 0.0311(6) 0.0333(6) 0.0263(6) 0.0011(5) 0.0090(5) 0.0037(5)
C22 0.0305(6) 0.0336(7) 0.0288(6) 0.0011(5) 0.0028(5) 0.0036(5)
C23 0.0246(6) 0.0256(6) 0.0182(5) -0.0002(4) 0.0040(4) 0.0043(4)
C24 0.0246(6) 0.0298(6) 0.0244(6) 0.0007(5) 0.0065(5) -0.0010(5)
C25 0.0264(6) 0.0292(6) 0.0242(6) -0.0031(5) 0.0026(5) -0.0027(5)
C26 0.0252(6) 0.0272(6) 0.0194(5) 0.0000(4) 0.0037(4) 0.0040(5)
C27 0.0246(6) 0.0263(6) 0.0239(6) 0.0015(4) 0.0063(4) -0.0003(4)
C28 0.0252(6) 0.0245(6) 0.0229(5) -0.0018(4) 0.0026(4) -0.0006(4)
C29 0.0280(6) 0.0284(6) 0.0185(5) 0.0004(4) 0.0040(4) -0.0018(5)
C30 0.0327(6) 0.0310(6) 0.0251(6) -0.0040(5) 0.0048(5) 0.0030(5)
C31 0.0291(6) 0.0416(7) 0.0296(6) -0.0003(5) 0.0010(5) 0.0049(5)
C32 0.0351(7) 0.0411(7) 0.0268(6) -0.0046(5) -0.0019(5) -0.0036(6)
C33 0.0408(7) 0.0323(7) 0.0277(6) -0.0077(5) 0.0051(5) -0.0014(5)
C34 0.0309(6) 0.0295(6) 0.0261(6) -0.0012(5) 0.0059(5) 0.0028(5)
C35 0.0274(6) 0.0277(6) 0.0246(6) -0.0068(5) 0.0073(5) -0.0024(5)
C36 0.0387(7) 0.0291(6) 0.0296(6) -0.0017(5) 0.0097(5) -0.0017(5)
C37 0.0485(8) 0.0426(8) 0.0386(7) -0.0036(6) 0.0195(6) -0.0120(7)
C38 0.0373(8) 0.0512(9) 0.0507(9) -0.0156(7) 0.0229(7) -0.0116(7)
C39 0.0281(7) 0.0445(8) 0.0482(8) -0.0116(6) 0.0036(6) 0.0018(6)
C40 0.0314(7) 0.0370(7) 0.0307(6) -0.0024(5) 0.0045(5) -0.0010(5)

loop_
_atom_type_symbol
_atom_type_description
_atom_type_scat_dispersion_real
_atom_type_scat_dispersion_imag
_atom_type_scat_source
C C 0.0033 0.0016 'International Tables Vol C Tables 4.2.6.8 and 6.1.1.4'
H H 0.0000 0.0000 'International Tables Vol C Tables 4.2.6.8 and 6.1.1.4'
N N 0.0061 0.0033 'International Tables Vol C Tables 4.2.6.8 and 6.1.1.4'

loop_
_geom_angle_atom_site_label_1
_geom_angle_atom_site_label_2
_geom_angle_atom_site_label_3
_geom_angle
_geom_angle_site_symmetry_1
_geom_angle_site_symmetry_3
_geom_angle_publ_flag
C15 N1 C7 106.11(9) . . ?
C8 N2 C23 126.04(9) . . ?
C15 N2 C8 106.85(9) . . ?
C15 N2 C23 127.09(9) . . ?
C26 N4 C29 122.29(10) . . ?
C26 N4 C35 120.71(9) . . ?
C29 N4 C35 116.87(9) . . ?
C2 C1 H1 119.4 . . ?
C2 C1 C6 121.15(13) . . ?
C6 C1 H1 119.4 . . ?
C1 C2 H2 119.9 . . ?
C3 C2 C1 120.30(13) . . ?
C3 C2 H2 119.9 . . ?
C2 C3 H3 120.4 . . ?
C4 C3 C2 119.20(13) . . ?
C4 C3 H3 120.4 . . ?
C3 C4 H4 119.6 . . ?
C3 C4 C5 120.71(13) . . ?
C5 C4 H4 119.6 . . ?
C4 C5 H5 119.6 . . ?
C4 C5 C6 120.80(12) . . ?
C6 C5 H5 119.6 . . ?
C1 C6 C7 119.96(11) . . ?
C5 C6 C1 117.84(11) . . ?
C5 C6 C7 122.19(11) . . ?
N1 C7 C6 120.51(10) . . ?
N1 C7 C8 110.15(10) . . ?
C8 C7 C6 129.34(11) . . ?
N2 C8 C9 124.04(10) . . ?
C7 C8 N2 105.54(10) . . ?
C7 C8 C9 130.29(10) . . ?
C10 C9 C8 118.72(11) . . ?
C14 C9 C8 122.07(11) . . ?
C14 C9 C10 118.90(11) . . ?
C9 C10 H10 119.8 . . ?
C11 C10 C9 120.46(13) . . ?
C11 C10 H10 119.8 . . ?
C10 C11 H11 119.9 . . ?
C12 C11 C10 120.24(13) . . ?
C12 C11 H11 119.9 . . ?
C11 C12 H12 120.1 . . ?
C13 C12 C11 119.79(13) . . ?
C13 C12 H12 120.1 . . ?
C12 C13 H13 119.9 . . ?
C12 C13 C14 120.27(13) . . ?
C14 C13 H13 119.9 . . ?
C9 C14 H14 119.9 . . ?
C13 C14 C9 120.29(12) . . ?
C13 C14 H14 119.9 . . ?
N1 C15 N2 111.34(10) . . ?
N1 C15 C16 122.77(10) . . ?
N2 C15 C16 125.72(10) . . ?
C17 C16 C15 124.18(11) . . ?
C17 C16 C21 118.53(11) . . ?
C21 C16 C15 117.27(10) . . ?
C16 C17 H17 119.6 . . ?
C18 C17 C16 120.73(11) . . ?
C18 C17 H17 119.6 . . ?
C17 C18 H18 120.0 . . ?
C17 C18 C19 119.99(11) . . ?
C19 C18 H18 120.0 . . ?
C18 C19 C20 119.95(11) . . ?
C18 C19 C22 119.08(11) . . ?
C20 C19 C22 120.89(11) . . ?
C19 C20 H20 120.2 . . ?
C21 C20 C19 119.68(12) . . ?
C21 C20 H20 120.2 . . ?
C16 C21 H21 119.5 . . ?
C20 C21 C16 121.01(11) . . ?
C20 C21 H21 119.5 . . ?
N3 C22 C19 177.01(14) . . ?
C24 C23 N2 120.36(10) . . ?
C24 C23 C28 119.83(10) . . ?
C28 C23 N2 119.71(10) . . ?
C23 C24 H24 119.9 . . ?
C25 C24 C23 120.16(11) . . ?
C25 C24 H24 119.9 . . ?
C24 C25 H25 119.6 . . ?
C24 C25 C26 120.77(11) . . ?
C26 C25 H25 119.6 . . ?
N4 C26 C27 120.28(10) . . ?
C25 C26 N4 121.48(10) . . ?
C25 C26 C27 118.25(10) . . ?
C26 C27 H27 119.6 . . ?
C28 C27 C26 120.80(11) . . ?
C28 C27 H27 119.6 . . ?
C23 C28 H28 119.9 . . ?
C27 C28 C23 120.17(11) . . ?
C27 C28 H28 119.9 . . ?
C30 C29 N4 121.66(11) . . ?
C30 C29 C34 119.24(11) . . ?
C34 C29 N4 119.06(11) . . ?
C29 C30 H30 120.1 . . ?
C31 C30 C29 119.84(11) . . ?
C31 C30 H30 120.1 . . ?
C30 C31 H31 119.5 . . ?
C32 C31 C30 120.91(12) . . ?
C32 C31 H31 119.5 . . ?
C31 C32 H32 120.4 . . ?
C31 C32 C33 119.21(12) . . ?
C33 C32 H32 120.4 . . ?
C32 C33 H33 119.7 . . ?
C32 C33 C34 120.58(12) . . ?
C34 C33 H33 119.7 . . ?
C29 C34 H34 119.9 . . ?
C33 C34 C29 120.21(12) . . ?
C33 C34 H34 119.9 . . ?
C36 C35 N4 119.35(11) . . ?
C40 C35 N4 120.74(11) . . ?
C40 C35 C36 119.86(12) . . ?
C35 C36 H36 120.0 . . ?
C37 C36 C35 120.10(13) . . ?
C37 C36 H36 120.0 . . ?
C36 C37 H37 119.8 . . ?
C36 C37 C38 120.46(13) . . ?
C38 C37 H37 119.8 . . ?
C37 C38 H38 120.2 . . ?
C39 C38 C37 119.61(13) . . ?
C39 C38 H38 120.2 . . ?
C38 C39 H39 119.8 . . ?
C38 C39 C40 120.36(13) . . ?
C40 C39 H39 119.8 . . ?
C35 C40 C39 119.60(13) . . ?
C35 C40 H40 120.2 . . ?
C39 C40 H40 120.2 . . ?

loop_
_geom_bond_atom_site_label_1
_geom_bond_atom_site_label_2
_geom_bond_distance
_geom_bond_site_symmetry_2
_geom_bond_publ_flag
N1 C7 1.3755(15) . ?
N1 C15 1.3194(14) . ?
N2 C8 1.3863(14) . ?
N2 C15 1.3742(14) . ?
N2 C23 1.4401(14) . ?
N3 C22 1.1442(17) . ?
N4 C26 1.4034(14) . ?
N4 C29 1.4237(14) . ?
N4 C35 1.4331(15) . ?
C1 H1 0.9500 . ?
C1 C2 1.3850(19) . ?
C1 C6 1.3934(17) . ?
C2 H2 0.9500 . ?
C2 C3 1.381(2) . ?
C3 H3 0.9500 . ?
C3 C4 1.380(2) . ?
C4 H4 0.9500 . ?
C4 C5 1.3848(18) . ?
C5 H5 0.9500 . ?
C5 C6 1.3923(18) . ?
C6 C7 1.4753(16) . ?
C7 C8 1.3787(16) . ?
C8 C9 1.4777(16) . ?
C9 C10 1.3948(17) . ?
C9 C14 1.3921(17) . ?
C10 H10 0.9500 . ?
C10 C11 1.3839(19) . ?
C11 H11 0.9500 . ?
C11 C12 1.383(2) . ?
C12 H12 0.9500 . ?
C12 C13 1.383(2) . ?
C13 H13 0.9500 . ?
C13 C14 1.3878(18) . ?
C14 H14 0.9500 . ?
C15 C16 1.4722(16) . ?
C16 C17 1.3964(16) . ?
C16 C21 1.3982(17) . ?
C17 H17 0.9500 . ?
C17 C18 1.3833(17) . ?
C18 H18 0.9500 . ?
C18 C19 1.3893(17) . ?
C19 C20 1.3942(17) . ?
C19 C22 1.4424(17) . ?
C20 H20 0.9500 . ?
C20 C21 1.3806(18) . ?
C21 H21 0.9500 . ?
C23 C24 1.3876(16) . ?
C23 C28 1.3892(16) . ?
C24 H24 0.9500 . ?
C24 C25 1.3867(16) . ?
C25 H25 0.9500 . ?
C25 C26 1.4012(17) . ?
C26 C27 1.4033(16) . ?
C27 H27 0.9500 . ?
C27 C28 1.3841(16) . ?
C28 H28 0.9500 . ?
C29 C30 1.3912(17) . ?
C29 C34 1.3930(16) . ?
C30 H30 0.9500 . ?
C30 C31 1.3854(17) . ?
C31 H31 0.9500 . ?
C31 C32 1.3821(19) . ?
C32 H32 0.9500 . ?
C32 C33 1.3829(19) . ?
C33 H33 0.9500 . ?
C33 C34 1.3833(17) . ?
C34 H34 0.9500 . ?
C35 C36 1.3886(17) . ?
C35 C40 1.3815(18) . ?
C36 H36 0.9500 . ?
C36 C37 1.3781(19) . ?
C37 H37 0.9500 . ?
C37 C38 1.381(2) . ?
C38 H38 0.9500 . ?
C38 C39 1.380(2) . ?
C39 H39 0.9500 . ?
C39 C40 1.3941(19) . ?
C40 H40 0.9500 . ?
